data_1540496
loop_
_publ_author_name
'Xue, Jing Yang'
'Izumi, Tomoo'
'Yoshii, Asami'
'Ikemoto, Koki'
'Koretsune, Takashi'
'Akashi, Ryosuke'
'Arita, Ryotaro'
'Taka, Hideo'
'Kita, Hiroshi'
'Sato, Sota'
'Isobe, Hiroyuki'

_publ_section_title
;
 Aromatic hydrocarbon macrocycles for highly efficient organic
 light-emitting devices with single-layer architectures
;
_journal_issue 2
_journal_name_full 'Chem. Sci.'
_journal_page_first 896
_journal_paper_doi 10.1039/C5SC03807C
_journal_volume 7
_journal_year 2016
_chemical_formula_moiety 'C49 H42'
_chemical_formula_sum 'C49 H42'
_chemical_formula_weight 630.83
_chemical_name_systematic 7Me-[7]CMP
_space_group_IT_number 15
_symmetry_cell_setting monoclinic
_symmetry_space_group_name_Hall '-C 2yc'
_symmetry_space_group_name_H-M 'C 1 2/c 1'
_atom_sites_solution_hydrogens geom
_atom_sites_solution_primary direct
_atom_sites_solution_secondary difmap
_audit_creation_method SHELXL-97
_audit_update_record
;
2015-03-19 deposited with the CCDC.
2015-11-04 downloaded from the CCDC.
;
_cell_angle_alpha 90.00
_cell_angle_beta 104.96(3)
_cell_angle_gamma 90.00
_cell_formula_units_Z 8
_cell_length_a 29.026(6)
_cell_length_b 7.5010(15)
_cell_length_c 33.242(7)
_cell_measurement_reflns_used 4880
_cell_measurement_temperature 100(2)
_cell_volume 6992(3)
_computing_cell_refinement HKL2000
_computing_data_collection 'SPring-8 BSS'
_computing_data_reduction HKL2000
_computing_molecular_graphics 'Yadokari-XG 2009 (Wakita Nemoto et al., 2009)'
_computing_publication_material 'Yadokari-XG 2009 (Wakita Nemoto et al., 2009)'
_computing_structure_refinement 'SHELXL-97 (Sheldrick, 1997)'
_computing_structure_solution 'SHELXS-97 (Sheldrick, 1990)'
_diffrn_ambient_temperature 100(2)
_diffrn_measured_fraction_theta_full 0.958
_diffrn_measured_fraction_theta_max 0.958
_diffrn_measurement_details '1.00 degrees, 5 sec, detector distance 100.00 mm'
_diffrn_measurement_device_type 'CCD MX225HE (Rayonix)'
_diffrn_measurement_method 'oscillation method, \w scans'
_diffrn_radiation_monochromator 'Si 111'
_diffrn_radiation_source 'SPring-8 BL26B2 bending magnet beamline'
_diffrn_radiation_type synchrotron
_diffrn_radiation_wavelength 0.75000
_diffrn_reflns_av_R_equivalents 0.0997
_diffrn_reflns_av_sigmaI/netI 0.0778
_diffrn_reflns_limit_h_max 31
_diffrn_reflns_limit_h_min -30
_diffrn_reflns_limit_k_max 7
_diffrn_reflns_limit_k_min -7
_diffrn_reflns_limit_l_max 36
_diffrn_reflns_limit_l_min -36
_diffrn_reflns_number 16620
_diffrn_reflns_theta_full 24.64
_diffrn_reflns_theta_max 24.64
_diffrn_reflns_theta_min 2.68
_exptl_absorpt_coefficient_mu 0.074
_exptl_absorpt_correction_T_max 0.9993
_exptl_absorpt_correction_T_min 0.9926
_exptl_absorpt_correction_type empirical
_exptl_absorpt_process_details 'HKL2000 DENZO SCALEPACK'
_exptl_crystal_colour colorless
_exptl_crystal_density_diffrn 1.199
_exptl_crystal_density_method 'not measured'
_exptl_crystal_description pillar
_exptl_crystal_F_000 2688
_exptl_crystal_size_max 0.10
_exptl_crystal_size_mid 0.01
_exptl_crystal_size_min 0.01
_refine_diff_density_max 0.408
_refine_diff_density_min -0.326
_refine_diff_density_rms 0.063
_refine_ls_extinction_method none
_refine_ls_goodness_of_fit_ref 0.988
_refine_ls_hydrogen_treatment constr
_refine_ls_matrix_type full
_refine_ls_number_parameters 449
_refine_ls_number_reflns 4846
_refine_ls_number_restraints 0
_refine_ls_restrained_S_all 0.988
_refine_ls_R_factor_all 0.0919
_refine_ls_R_factor_gt 0.0720
_refine_ls_shift/su_max 0.000
_refine_ls_shift/su_mean 0.000
_refine_ls_structure_factor_coef Fsqd
_refine_ls_weighting_details 'calc w=1/[\s^2^(Fo^2^)+(0.1473P)^2^] where P=(Fo^2^+2Fc^2^)/3'
_refine_ls_weighting_scheme calc
_refine_ls_wR_factor_gt 0.1942
_refine_ls_wR_factor_ref 0.2118
_reflns_number_gt 3446
_reflns_number_total 4846
_reflns_threshold_expression >2\s(I)
_cod_data_source_file c5sc03807c2.cif
_cod_data_source_block 7Me-[7]CMP
_cod_depositor_comments 'Adding full bibliography for 1540494--1540499.cif.'
_cod_original_cell_volume 6992(2)
_cod_original_sg_symbol_H-M 'C 2/c'
_cod_database_code 1540496

loop_
_symmetry_equiv_pos_as_xyz
'x, y, z'
'-x, y, -z+1/2'
'x+1/2, y+1/2, z'
'-x+1/2, y+1/2, -z+1/2'
'-x, -y, -z'
'x, -y, z-1/2'
'-x+1/2, -y+1/2, -z'
'x+1/2, -y+1/2, z-1/2'

loop_
_atom_site_label
_atom_site_type_symbol
_atom_site_fract_x
_atom_site_fract_y
_atom_site_fract_z
_atom_site_U_iso_or_equiv
_atom_site_adp_type
_atom_site_occupancy
_atom_site_symmetry_multiplicity
_atom_site_calc_flag
_atom_site_refinement_flags
C1 C 0.15492(10) 0.7176(4) 0.08021(10) 0.0519(8) Uani 1 1 d .
H1 H 0.1751 0.6301 0.0965 0.062 Uiso 1 1 calc R
C2 C 0.10674(10) 0.7141(4) 0.07840(10) 0.0505(8) Uani 1 1 d .
C3 C 0.07725(10) 0.8461(4) 0.05495(10) 0.0545(8) Uani 1 1 d .
H3 H 0.0440 0.8453 0.0531 0.065 Uiso 1 1 calc R
C4 C 0.09607(10) 0.9771(4) 0.03459(10) 0.0527(8) Uani 1 1 d .
C5 C 0.14446(10) 0.9744(4) 0.03684(10) 0.0529(8) Uani 1 1 d .
H5 H 0.1572 1.0642 0.0227 0.063 Uiso 1 1 calc R
C6 C 0.17508(10) 0.8447(4) 0.05910(10) 0.0510(8) Uani 1 1 d .
C7 C 0.06459(11) 1.1223(5) 0.01034(12) 0.0628(9) Uani 1 1 d .
H7 H 0.0549 1.0899 -0.0192 0.094 Uiso 1 1 calc R
H7A H 0.0823 1.2349 0.0137 0.094 Uiso 1 1 calc R
H7B H 0.0362 1.1359 0.0208 0.094 Uiso 1 1 calc R
C8 C 0.25824(10) 0.7202(4) 0.08484(10) 0.0529(8) Uani 1 1 d .
H8 H 0.2475 0.6533 0.1049 0.064 Uiso 1 1 calc R
C9 C 0.22676(10) 0.8384(4) 0.05916(10) 0.0510(8) Uani 1 1 d .
C10 C 0.24471(10) 0.9433(4) 0.03184(10) 0.0531(8) Uani 1 1 d .
H10 H 0.2240 1.0253 0.0141 0.064 Uiso 1 1 calc R
C11 C 0.29184(11) 0.9314(4) 0.02984(10) 0.0529(8) Uani 1 1 d .
C12 C 0.32136(11) 0.8050(4) 0.05428(10) 0.0527(8) Uani 1 1 d .
H12 H 0.3532 0.7919 0.0522 0.063 Uiso 1 1 calc R
C13 C 0.30495(10) 0.6971(4) 0.08194(10) 0.0503(8) Uani 1 1 d .
C14 C 0.31030(11) 1.0547(5) 0.00187(11) 0.0590(9) Uani 1 1 d .
H14 H 0.3205 1.1671 0.0165 0.088 Uiso 1 1 calc R
H14A H 0.2850 1.0782 -0.0234 0.088 Uiso 1 1 calc R
H14B H 0.3375 0.9989 -0.0056 0.088 Uiso 1 1 calc R
C15 C 0.33838(10) 0.5382(4) 0.14929(10) 0.0503(8) Uani 1 1 d .
H15 H 0.3187 0.6107 0.1614 0.060 Uiso 1 1 calc R
C16 C 0.33599(10) 0.5583(4) 0.10749(10) 0.0497(8) Uani 1 1 d .
C17 C 0.36388(10) 0.4471(4) 0.08929(11) 0.0527(8) Uani 1 1 d .
H17 H 0.3631 0.4614 0.0607 0.063 Uiso 1 1 calc R
C18 C 0.39285(10) 0.3156(4) 0.11283(10) 0.0524(8) Uani 1 1 d .
C19 C 0.39552(10) 0.3032(4) 0.15468(10) 0.0502(8) Uani 1 1 d .
H19 H 0.4161 0.2165 0.1708 0.060 Uiso 1 1 calc R
C20 C 0.36895(9) 0.4142(4) 0.17446(10) 0.0489(8) Uani 1 1 d .
C21 C 0.42167(12) 0.1912(5) 0.09324(11) 0.0637(9) Uani 1 1 d .
H21 H 0.4505 0.2525 0.0905 0.096 Uiso 1 1 calc R
H21A H 0.4026 0.1548 0.0657 0.096 Uiso 1 1 calc R
H21B H 0.4307 0.0856 0.1109 0.096 Uiso 1 1 calc R
C22 C 0.33831(10) 0.4553(4) 0.23759(10) 0.0490(8) Uani 1 1 d .
H22 H 0.3078 0.4831 0.2200 0.059 Uiso 1 1 calc R
C23 C 0.37544(9) 0.4083(4) 0.21958(10) 0.0485(8) Uani 1 1 d .
C24 C 0.41946(9) 0.3652(4) 0.24689(10) 0.0506(8) Uani 1 1 d .
H24 H 0.4450 0.3309 0.2355 0.061 Uiso 1 1 calc R
C25 C 0.42718(9) 0.3705(4) 0.28946(10) 0.0483(8) Uani 1 1 d .
C26 C 0.38990(10) 0.4213(4) 0.30609(10) 0.0510(8) Uani 1 1 d .
H26 H 0.3949 0.4286 0.3354 0.061 Uiso 1 1 calc R
C27 C 0.34494(9) 0.4619(4) 0.27999(10) 0.0471(8) Uani 1 1 d .
C28 C 0.47494(10) 0.3222(5) 0.31813(11) 0.0580(8) Uani 1 1 d .
H28 H 0.4845 0.2039 0.3108 0.087 Uiso 1 1 calc R
H28A H 0.4725 0.3211 0.3470 0.087 Uiso 1 1 calc R
H28B H 0.4988 0.4104 0.3152 0.087 Uiso 1 1 calc R
C29 C 0.25808(10) 0.4606(4) 0.27866(10) 0.0510(8) Uani 1 1 d .
H29 H 0.2518 0.3926 0.2537 0.061 Uiso 1 1 calc R
C30 C 0.30495(10) 0.5114(4) 0.29852(10) 0.0496(8) Uani 1 1 d .
C31 C 0.31326(10) 0.6079(4) 0.33533(10) 0.0521(8) Uani 1 1 d .
H31 H 0.3450 0.6410 0.3490 0.063 Uiso 1 1 calc R
C32 C 0.27654(10) 0.6578(4) 0.35279(10) 0.0506(8) Uani 1 1 d .
C33 C 0.23033(10) 0.6057(4) 0.33237(10) 0.0522(8) Uani 1 1 d .
H33 H 0.2048 0.6368 0.3441 0.063 Uiso 1 1 calc R
C34 C 0.22050(10) 0.5104(4) 0.29566(10) 0.0504(8) Uani 1 1 d .
C35 C 0.28578(11) 0.7659(4) 0.39172(11) 0.0574(8) Uani 1 1 d .
H35 H 0.3198 0.7946 0.4010 0.086 Uiso 1 1 calc R
H35A H 0.2763 0.6977 0.4134 0.086 Uiso 1 1 calc R
H35B H 0.2672 0.8766 0.3863 0.086 Uiso 1 1 calc R
C36 C 0.15419(10) 0.4554(4) 0.23187(10) 0.0488(8) Uani 1 1 d .
H36 H 0.1757 0.4850 0.2157 0.059 Uiso 1 1 calc R
C37 C 0.17018(10) 0.4579(4) 0.27443(10) 0.0483(8) Uani 1 1 d .
C38 C 0.13893(10) 0.4146(4) 0.29879(11) 0.0517(8) Uani 1 1 d .
H38 H 0.1496 0.4204 0.3283 0.062 Uiso 1 1 calc R
C39 C 0.09232(10) 0.3631(4) 0.27991(10) 0.0504(8) Uani 1 1 d .
C40 C 0.07704(10) 0.3614(4) 0.23722(11) 0.0516(8) Uani 1 1 d .
H40 H 0.0452 0.3262 0.2245 0.062 Uiso 1 1 calc R
C41 C 0.10698(10) 0.4102(4) 0.21156(10) 0.0489(8) Uani 1 1 d .
C42 C 0.05952(11) 0.3103(5) 0.30662(11) 0.0598(9) Uani 1 1 d .
H42 H 0.0387 0.4108 0.3087 0.090 Uiso 1 1 calc R
H42A H 0.0786 0.2778 0.3345 0.090 Uiso 1 1 calc R
H42B H 0.0401 0.2082 0.2940 0.090 Uiso 1 1 calc R
C43 C 0.10722(10) 0.5433(4) 0.14275(10) 0.0511(8) Uani 1 1 d .
H43 H 0.1355 0.6057 0.1561 0.061 Uiso 1 1 calc R
C44 C 0.08809(10) 0.4224(4) 0.16621(10) 0.0496(8) Uani 1 1 d .
C45 C 0.04707(10) 0.3280(4) 0.14477(11) 0.0526(8) Uani 1 1 d .
H45 H 0.0335 0.2430 0.1596 0.063 Uiso 1 1 calc R
C46 C 0.02599(10) 0.3548(4) 0.10305(10) 0.0526(8) Uani 1 1 d .
C47 C 0.04497(11) 0.4826(4) 0.08146(11) 0.0553(8) Uani 1 1 d .
H47 H 0.0295 0.5071 0.0531 0.066 Uiso 1 1 calc R
C48 C 0.08676(10) 0.5757(4) 0.10119(10) 0.0500(8) Uani 1 1 d .
C49 C -0.01784(11) 0.2481(5) 0.08131(11) 0.0635(9) Uani 1 1 d .
H49 H -0.0091 0.1226 0.0799 0.095 Uiso 1 1 calc R
H49A H -0.0307 0.2945 0.0531 0.095 Uiso 1 1 calc R
H49B H -0.0421 0.2584 0.0970 0.095 Uiso 1 1 calc R

loop_
_atom_site_aniso_label
_atom_site_aniso_U_11
_atom_site_aniso_U_22
_atom_site_aniso_U_33
_atom_site_aniso_U_23
_atom_site_aniso_U_13
_atom_site_aniso_U_12
C1 0.0410(17) 0.0506(19) 0.064(2) 0.0032(15) 0.0141(14) 0.0055(13)
C2 0.0402(16) 0.055(2) 0.0585(19) -0.0027(15) 0.0162(14) 0.0014(14)
C3 0.0375(16) 0.061(2) 0.065(2) -0.0006(16) 0.0136(14) 0.0030(14)
C4 0.0412(17) 0.056(2) 0.061(2) -0.0001(15) 0.0132(14) 0.0022(14)
C5 0.0416(17) 0.054(2) 0.064(2) 0.0003(15) 0.0156(14) -0.0013(14)
C6 0.0405(16) 0.053(2) 0.0603(19) -0.0003(15) 0.0149(14) 0.0009(14)
C7 0.0466(18) 0.069(2) 0.074(2) 0.0103(18) 0.0182(16) 0.0073(16)
C8 0.0397(17) 0.0553(19) 0.066(2) 0.0005(15) 0.0170(14) -0.0039(14)
C9 0.0419(17) 0.0497(19) 0.062(2) 0.0001(15) 0.0143(14) 0.0003(14)
C10 0.0434(17) 0.0510(19) 0.067(2) 0.0010(15) 0.0175(15) 0.0002(13)
C11 0.0437(17) 0.055(2) 0.061(2) -0.0013(15) 0.0164(15) -0.0036(14)
C12 0.0408(16) 0.057(2) 0.063(2) -0.0004(16) 0.0185(14) -0.0025(14)
C13 0.0373(16) 0.0525(19) 0.062(2) -0.0015(15) 0.0152(14) -0.0017(13)
C14 0.0497(18) 0.061(2) 0.070(2) 0.0065(16) 0.0217(16) -0.0013(15)
C15 0.0335(15) 0.055(2) 0.065(2) -0.0030(15) 0.0174(14) -0.0021(13)
C16 0.0335(15) 0.0517(19) 0.065(2) -0.0003(15) 0.0137(13) -0.0026(13)
C17 0.0397(16) 0.057(2) 0.063(2) -0.0005(15) 0.0164(14) -0.0020(14)
C18 0.0364(16) 0.057(2) 0.064(2) -0.0012(16) 0.0151(14) -0.0001(14)
C19 0.0314(15) 0.0504(19) 0.068(2) 0.0003(15) 0.0120(13) 0.0006(13)
C20 0.0279(14) 0.0508(18) 0.069(2) -0.0006(15) 0.0142(13) -0.0009(13)
C21 0.0517(19) 0.069(2) 0.072(2) -0.0003(18) 0.0193(16) 0.0122(16)
C22 0.0292(15) 0.0513(19) 0.067(2) 0.0031(15) 0.0125(13) 0.0021(12)
C23 0.0301(15) 0.0489(18) 0.068(2) -0.0009(14) 0.0156(14) -0.0006(12)
C24 0.0291(15) 0.055(2) 0.070(2) 0.0028(15) 0.0171(14) 0.0019(12)
C25 0.0286(15) 0.0517(19) 0.065(2) 0.0014(14) 0.0130(13) 0.0001(12)
C26 0.0363(16) 0.0529(19) 0.063(2) 0.0022(15) 0.0123(14) -0.0027(13)
C27 0.0314(15) 0.0480(18) 0.062(2) 0.0000(14) 0.0128(13) -0.0008(12)
C28 0.0366(16) 0.069(2) 0.069(2) 0.0039(17) 0.0148(14) 0.0038(14)
C29 0.0386(17) 0.056(2) 0.061(2) 0.0011(15) 0.0180(14) 0.0013(13)
C30 0.0363(16) 0.0541(19) 0.060(2) 0.0034(15) 0.0161(14) 0.0001(13)
C31 0.0356(16) 0.057(2) 0.064(2) 0.0030(16) 0.0137(14) -0.0012(13)
C32 0.0387(16) 0.0532(19) 0.062(2) 0.0039(15) 0.0162(14) 0.0015(13)
C33 0.0393(17) 0.056(2) 0.065(2) 0.0043(16) 0.0201(14) 0.0041(13)
C34 0.0328(15) 0.057(2) 0.062(2) 0.0018(16) 0.0138(13) 0.0024(13)
C35 0.0466(18) 0.059(2) 0.068(2) -0.0028(16) 0.0175(15) 0.0013(14)
C36 0.0332(15) 0.0488(19) 0.068(2) -0.0002(15) 0.0192(14) -0.0006(13)
C37 0.0359(15) 0.0481(19) 0.064(2) 0.0016(14) 0.0182(14) 0.0033(12)
C38 0.0349(16) 0.0537(19) 0.070(2) -0.0007(15) 0.0193(14) 0.0036(13)
C39 0.0363(16) 0.0531(19) 0.067(2) 0.0035(15) 0.0230(14) 0.0028(13)
C40 0.0307(15) 0.054(2) 0.073(2) 0.0040(16) 0.0185(14) 0.0008(13)
C41 0.0359(16) 0.0459(18) 0.068(2) -0.0001(15) 0.0193(14) -0.0005(12)
C42 0.0418(17) 0.071(2) 0.071(2) 0.0062(17) 0.0230(15) 0.0018(15)
C43 0.0329(15) 0.056(2) 0.066(2) -0.0032(15) 0.0160(14) 0.0005(13)
C44 0.0327(15) 0.0505(19) 0.070(2) -0.0041(15) 0.0208(14) 0.0002(13)
C45 0.0365(16) 0.0545(19) 0.070(2) -0.0010(15) 0.0201(15) 0.0000(13)
C46 0.0348(16) 0.057(2) 0.068(2) -0.0065(16) 0.0161(15) -0.0013(13)
C47 0.0390(16) 0.062(2) 0.066(2) -0.0034(16) 0.0155(14) 0.0012(14)
C48 0.0353(16) 0.0526(19) 0.065(2) -0.0016(15) 0.0173(14) 0.0023(13)
C49 0.0459(18) 0.073(2) 0.074(2) -0.0089(18) 0.0195(16) -0.0110(16)

loop_
_atom_type_symbol
_atom_type_description
_atom_type_scat_dispersion_real
_atom_type_scat_dispersion_imag
_atom_type_scat_source
C C 0.0036 0.0018 'International Tables Vol C Tables 4.2.6.8 and 6.1.1.4'
H H 0.0000 0.0000 'International Tables Vol C Tables 4.2.6.8 and 6.1.1.4'

loop_
_geom_angle_atom_site_label_1
_geom_angle_atom_site_label_2
_geom_angle_atom_site_label_3
_geom_angle
C2 C1 C6 122.7(3)
C1 C2 C3 118.3(3)
C1 C2 C48 120.9(3)
C3 C2 C48 120.8(3)
C4 C3 C2 120.7(3)
C3 C4 C5 119.0(3)
C3 C4 C7 120.8(3)
C5 C4 C7 120.2(3)
C4 C5 C6 122.5(3)
C5 C6 C1 116.7(3)
C5 C6 C9 121.5(3)
C1 C6 C9 121.7(3)
C13 C8 C9 122.1(3)
C8 C9 C10 117.3(3)
C8 C9 C6 121.2(3)
C10 C9 C6 121.4(3)
C11 C10 C9 122.1(3)
C10 C11 C12 118.8(3)
C10 C11 C14 120.2(3)
C12 C11 C14 121.1(3)
C11 C12 C13 121.1(3)
C8 C13 C12 118.4(3)
C8 C13 C16 120.2(3)
C12 C13 C16 121.4(3)
C16 C15 C20 122.1(3)
C15 C16 C17 118.9(3)
C15 C16 C13 121.0(3)
C17 C16 C13 120.0(3)
C18 C17 C16 120.6(3)
C19 C18 C17 118.8(3)
C19 C18 C21 120.1(3)
C17 C18 C21 121.0(3)
C18 C19 C20 122.5(3)
C15 C20 C19 116.9(3)
C15 C20 C23 121.7(3)
C19 C20 C23 121.3(3)
C27 C22 C23 121.8(3)
C24 C23 C22 116.9(3)
C24 C23 C20 121.7(3)
C22 C23 C20 121.3(3)
C25 C24 C23 122.6(3)
C24 C25 C26 118.7(3)
C24 C25 C28 121.5(3)
C26 C25 C28 119.8(3)
C25 C26 C27 120.6(3)
C22 C27 C26 119.3(3)
C22 C27 C30 120.9(3)
C26 C27 C30 119.8(3)
C34 C29 C30 119.9(3)
C31 C30 C29 118.9(3)
C31 C30 C27 121.1(3)
C29 C30 C27 120.1(3)
C30 C31 C32 122.1(3)
C31 C32 C33 117.8(3)
C31 C32 C35 121.5(3)
C33 C32 C35 120.6(3)
C34 C33 C32 122.0(3)
C33 C34 C29 119.3(3)
C33 C34 C37 120.4(3)
C29 C34 C37 120.3(3)
C37 C36 C41 121.9(3)
C36 C37 C38 119.8(3)
C36 C37 C34 121.2(3)
C38 C37 C34 119.0(3)
C39 C38 C37 120.2(3)
C40 C39 C38 119.1(3)
C40 C39 C42 121.3(3)
C38 C39 C42 119.6(3)
C39 C40 C41 122.4(3)
C36 C41 C40 116.6(3)
C36 C41 C44 122.6(3)
C40 C41 C44 120.7(3)
C48 C43 C44 122.8(3)
C43 C44 C45 116.6(3)
C43 C44 C41 121.0(3)
C45 C44 C41 122.0(3)
C46 C45 C44 122.2(3)
C45 C46 C47 119.1(3)
C45 C46 C49 120.1(3)
C47 C46 C49 120.8(3)
C46 C47 C48 120.6(3)
C43 C48 C47 118.5(3)
C43 C48 C2 120.6(3)
C47 C48 C2 120.8(3)

loop_
_geom_bond_atom_site_label_1
_geom_bond_atom_site_label_2
_geom_bond_distance
C1 C2 1.384(4)
C1 C6 1.398(4)
C2 C3 1.406(4)
C2 C48 1.488(4)
C3 C4 1.383(4)
C4 C5 1.387(4)
C4 C7 1.513(4)
C5 C6 1.394(4)
C6 C9 1.500(4)
C8 C13 1.395(4)
C8 C9 1.396(4)
C9 C10 1.400(4)
C10 C11 1.390(4)
C11 C12 1.391(4)
C11 C14 1.504(4)
C12 C13 1.398(4)
C13 C16 1.490(4)
C15 C16 1.381(4)
C15 C20 1.403(4)
C16 C17 1.403(4)
C17 C18 1.397(4)
C18 C19 1.377(4)
C18 C21 1.508(4)
C19 C20 1.408(4)
C20 C23 1.463(4)
C22 C27 1.373(4)
C22 C23 1.406(4)
C23 C24 1.401(4)
C24 C25 1.375(4)
C25 C26 1.390(4)
C25 C28 1.510(4)
C26 C27 1.402(4)
C27 C30 1.494(4)
C29 C34 1.403(4)
C29 C30 1.403(4)
C30 C31 1.388(4)
C31 C32 1.390(4)
C32 C33 1.394(4)
C32 C35 1.492(5)
C33 C34 1.379(4)
C34 C37 1.501(4)
C36 C37 1.370(4)
C36 C41 1.404(4)
C37 C38 1.401(4)
C38 C39 1.391(4)
C39 C40 1.373(5)
C39 C42 1.513(4)
C40 C41 1.414(4)
C41 C44 1.468(4)
C43 C48 1.377(4)
C43 C44 1.401(4)
C44 C45 1.410(4)
C45 C46 1.378(5)
C46 C47 1.394(4)
C46 C49 1.519(4)
C47 C48 1.406(4)

loop_
_geom_torsion_atom_site_label_1
_geom_torsion_atom_site_label_2
_geom_torsion_atom_site_label_3
_geom_torsion_atom_site_label_4
_geom_torsion
C6 C1 C2 C3 -1.2(5)
C6 C1 C2 C48 179.6(3)
C1 C2 C3 C4 -0.7(5)
C48 C2 C3 C4 178.5(3)
C2 C3 C4 C5 1.4(5)
C2 C3 C4 C7 -178.3(3)
C3 C4 C5 C6 -0.4(5)
C7 C4 C5 C6 179.3(3)
C4 C5 C6 C1 -1.4(5)
C4 C5 C6 C9 176.6(3)
C2 C1 C6 C5 2.2(5)
C2 C1 C6 C9 -175.8(3)
C13 C8 C9 C10 -4.2(5)
C13 C8 C9 C6 172.3(3)
C5 C6 C9 C8 173.3(3)
C1 C6 C9 C8 -8.8(5)
C5 C6 C9 C10 -10.4(5)
C1 C6 C9 C10 167.5(3)
C8 C9 C10 C11 0.3(5)
C6 C9 C10 C11 -176.2(3)
C9 C10 C11 C12 3.2(5)
C9 C10 C11 C14 -176.3(3)
C10 C11 C12 C13 -3.0(5)
C14 C11 C12 C13 176.5(3)
C9 C8 C13 C12 4.4(5)
C9 C8 C13 C16 -174.8(3)
C11 C12 C13 C8 -0.7(5)
C11 C12 C13 C16 178.5(3)
C20 C15 C16 C17 2.1(4)
C20 C15 C16 C13 -177.0(3)
C8 C13 C16 C15 -45.6(4)
C12 C13 C16 C15 135.2(3)
C8 C13 C16 C17 135.2(3)
C12 C13 C16 C17 -43.9(4)
C15 C16 C17 C18 1.3(4)
C13 C16 C17 C18 -179.5(3)
C16 C17 C18 C19 -3.4(4)
C16 C17 C18 C21 177.9(3)
C17 C18 C19 C20 2.2(4)
C21 C18 C19 C20 -179.1(3)
C16 C15 C20 C19 -3.3(4)
C16 C15 C20 C23 172.6(3)
C18 C19 C20 C15 1.1(4)
C18 C19 C20 C23 -174.8(3)
C27 C22 C23 C24 1.2(4)
C27 C22 C23 C20 -175.5(3)
C15 C20 C23 C24 -145.1(3)
C19 C20 C23 C24 30.6(4)
C15 C20 C23 C22 31.4(4)
C19 C20 C23 C22 -152.8(3)
C22 C23 C24 C25 -1.1(5)
C20 C23 C24 C25 175.5(3)
C23 C24 C25 C26 -0.2(5)
C23 C24 C25 C28 179.6(3)
C24 C25 C26 C27 1.6(4)
C28 C25 C26 C27 -178.3(3)
C23 C22 C27 C26 0.1(4)
C23 C22 C27 C30 -179.7(3)
C25 C26 C27 C22 -1.6(5)
C25 C26 C27 C30 178.3(3)
C34 C29 C30 C31 1.2(5)
C34 C29 C30 C27 -178.7(3)
C22 C27 C30 C31 -145.4(3)
C26 C27 C30 C31 34.7(4)
C22 C27 C30 C29 34.5(4)
C26 C27 C30 C29 -145.4(3)
C29 C30 C31 C32 -0.9(5)
C27 C30 C31 C32 179.0(3)
C30 C31 C32 C33 0.8(5)
C30 C31 C32 C35 -178.3(3)
C31 C32 C33 C34 -1.1(5)
C35 C32 C33 C34 178.0(3)
C32 C33 C34 C29 1.4(5)
C32 C33 C34 C37 -179.5(3)
C30 C29 C34 C33 -1.4(5)
C30 C29 C34 C37 179.5(3)
C41 C36 C37 C38 0.0(4)
C41 C36 C37 C34 -178.6(3)
C33 C34 C37 C36 143.9(3)
C29 C34 C37 C36 -37.0(4)
C33 C34 C37 C38 -34.8(4)
C29 C34 C37 C38 144.3(3)
C36 C37 C38 C39 2.2(5)
C34 C37 C38 C39 -179.1(3)
C37 C38 C39 C40 -2.2(4)
C37 C38 C39 C42 177.8(3)
C38 C39 C40 C41 0.0(5)
C42 C39 C40 C41 180.0(3)
C37 C36 C41 C40 -2.1(4)
C37 C36 C41 C44 174.3(3)
C39 C40 C41 C36 2.1(4)
C39 C40 C41 C44 -174.4(3)
C48 C43 C44 C45 2.3(4)
C48 C43 C44 C41 -171.3(3)
C36 C41 C44 C43 -26.9(4)
C40 C41 C44 C43 149.3(3)
C36 C41 C44 C45 159.8(3)
C40 C41 C44 C45 -23.9(4)
C43 C44 C45 C46 -1.3(4)
C41 C44 C45 C46 172.2(3)
C44 C45 C46 C47 -1.7(5)
C44 C45 C46 C49 179.3(3)
C45 C46 C47 C48 3.8(5)
C49 C46 C47 C48 -177.2(3)
C44 C43 C48 C47 -0.3(5)
C44 C43 C48 C2 176.0(3)
C46 C47 C48 C43 -2.9(5)
C46 C47 C48 C2 -179.1(3)
C1 C2 C48 C43 50.4(4)
C3 C2 C48 C43 -128.8(3)
C1 C2 C48 C47 -133.4(3)
C3 C2 C48 C47 47.4(4)
